data_4076489
loop_
_publ_author_name
'Yang, Ying'
'Zhao, Na'
'Zhu, Hongping'
'Roesky, Herbert W.'

_publ_section_title
;
 Syntheses and Reactions of Derivatives of
 (Pyrrolylaldiminato)germanium(II) and -Aluminum(III)
;
_journal_issue 5
_journal_name_full Organometallics
_journal_page_first 1958
_journal_paper_doi 10.1021/om201252k
_journal_volume 31
_journal_year 2012
_chemical_formula_sum 'C22.75 H35.25 Al Cl1.25 N2'
_chemical_formula_weight 408.07
_chemical_name_common LH.AlMe2Cl
_space_group_IT_number 14
_symmetry_cell_setting monoclinic
_symmetry_space_group_name_Hall '-P 2ybc'
_symmetry_space_group_name_H-M 'P 1 21/c 1'
_atom_sites_solution_hydrogens geom
_atom_sites_solution_primary direct
_atom_sites_solution_secondary difmap
_audit_creation_method SHELXL-97
_cell_angle_alpha 90.00
_cell_angle_beta 93.457(6)
_cell_angle_gamma 90.00
_cell_formula_units_Z 8
_cell_length_a 14.375(4)
_cell_length_b 12.780(4)
_cell_length_c 26.191(8)
_cell_measurement_reflns_used 7048
_cell_measurement_temperature 173(2)
_cell_measurement_theta_max 25.71
_cell_measurement_theta_min 2.30
_cell_volume 4803(2)
_computing_cell_refinement 'Bruker SMART'
_computing_data_collection 'Bruker SMART'
_computing_data_reduction 'Bruker SAINT'
_computing_molecular_graphics 'Bruker SHELXTL'
_computing_publication_material 'Bruker SHELXTL'
_computing_structure_refinement 'SHELXL-97 (Sheldrick, 1997)'
_computing_structure_solution 'SHELXS-97 (Sheldrick, 1990)'
_diffrn_ambient_temperature 173(2)
_diffrn_measured_fraction_theta_full 0.998
_diffrn_measured_fraction_theta_max 0.998
_diffrn_measurement_device_type 'CCD area detector'
_diffrn_measurement_method 'phi and omega scans'
_diffrn_radiation_monochromator graphite
_diffrn_radiation_source 'fine-focus sealed tube'
_diffrn_radiation_type MoK\a
_diffrn_radiation_wavelength 0.71073
_diffrn_reflns_av_R_equivalents 0.0586
_diffrn_reflns_av_sigmaI/netI 0.0539
_diffrn_reflns_limit_h_max 17
_diffrn_reflns_limit_h_min -17
_diffrn_reflns_limit_k_max 15
_diffrn_reflns_limit_k_min -15
_diffrn_reflns_limit_l_max 31
_diffrn_reflns_limit_l_min -31
_diffrn_reflns_number 34156
_diffrn_reflns_theta_full 25.00
_diffrn_reflns_theta_max 25.00
_diffrn_reflns_theta_min 1.42
_exptl_absorpt_coefficient_mu 0.233
_exptl_absorpt_correction_T_max 0.9549
_exptl_absorpt_correction_T_min 0.9334
_exptl_absorpt_correction_type multi-scan
_exptl_absorpt_process_details sadabs
_exptl_crystal_colour colorless
_exptl_crystal_density_diffrn 1.129
_exptl_crystal_density_method 'not measured'
_exptl_crystal_description block
_exptl_crystal_F_000 1760
_exptl_crystal_size_max 0.30
_exptl_crystal_size_mid 0.30
_exptl_crystal_size_min 0.20
_refine_diff_density_max 0.509
_refine_diff_density_min -0.326
_refine_diff_density_rms 0.068
_refine_ls_extinction_method none
_refine_ls_goodness_of_fit_ref 1.115
_refine_ls_hydrogen_treatment mixed
_refine_ls_matrix_type full
_refine_ls_number_parameters 531
_refine_ls_number_reflns 8437
_refine_ls_number_restraints 0
_refine_ls_restrained_S_all 1.115
_refine_ls_R_factor_all 0.1116
_refine_ls_R_factor_gt 0.0995
_refine_ls_shift/su_max 0.000
_refine_ls_shift/su_mean 0.000
_refine_ls_structure_factor_coef Fsqd
_refine_ls_weighting_details 'calc w=1/[\s^2^(Fo^2^)+(0.0470P)^2^+16.6751P] where P=(Fo^2^+2Fc^2^)/3'
_refine_ls_weighting_scheme calc
_refine_ls_wR_factor_gt 0.1976
_refine_ls_wR_factor_ref 0.2044
_reflns_number_gt 7492
_reflns_number_total 8437
_reflns_threshold_expression >2sigma(I)
_cod_data_source_file om201252k_si_002.cif
_cod_data_source_block yy352a
_cod_original_sg_symbol_H-M P2(1)/c
_cod_database_code 4076489

loop_
_symmetry_equiv_pos_as_xyz
'x, y, z'
'-x, y+1/2, -z+1/2'
'-x, -y, -z'
'x, -y-1/2, z-1/2'

loop_
_atom_site_label
_atom_site_type_symbol
_atom_site_fract_x
_atom_site_fract_y
_atom_site_fract_z
_atom_site_U_iso_or_equiv
_atom_site_adp_type
_atom_site_occupancy
_atom_site_symmetry_multiplicity
_atom_site_calc_flag
_atom_site_refinement_flags
_atom_site_disorder_assembly
_atom_site_disorder_group
Al2 Al -0.03350(10) 0.46268(10) 0.10785(5) 0.0315(3) Uani 1 1 d . . .
C25 C 0.0403(3) 0.6561(3) 0.07577(16) 0.0252(9) Uani 1 1 d . . .
H25 H 0.0517 0.6125 0.0475 0.030 Uiso 1 1 calc R A .
C26 C 0.0705(3) 0.7596(3) 0.07109(17) 0.0296(10) Uani 1 1 d . . .
C30 C 0.1047(3) 1.0253(4) 0.1195(2) 0.0370(11) Uani 1 1 d . . .
C43 C -0.1746(3) 0.7268(4) 0.10755(18) 0.0326(10) Uani 1 1 d . . .
H43 H -0.1465 0.6855 0.0800 0.039 Uiso 1 1 calc R . .
C35 C -0.1095(3) 0.7212(3) 0.15497(17) 0.0290(10) Uani 1 1 d . . .
C36 C -0.1327(3) 0.7721(4) 0.19877(18) 0.0357(11) Uani 1 1 d . . .
H36 H -0.1902 0.8087 0.1988 0.043 Uiso 1 1 calc R . .
C37 C -0.0751(4) 0.7710(4) 0.24204(18) 0.0395(12) Uani 1 1 d . . .
H37 H -0.0930 0.8056 0.2720 0.047 Uiso 1 1 calc R . .
C40 C 0.1304(4) 0.6149(4) 0.20062(19) 0.0408(12) Uani 1 1 d . . .
H40 H 0.1332 0.5712 0.1691 0.049 Uiso 1 1 calc R . .
C45 C -0.1858(4) 0.8391(4) 0.0893(2) 0.0474(13) Uani 1 1 d . . .
H45A H -0.2126 0.8812 0.1160 0.071 Uiso 1 1 calc R . .
H45B H -0.2273 0.8411 0.0582 0.071 Uiso 1 1 calc R . .
H45C H -0.1247 0.8675 0.0819 0.071 Uiso 1 1 calc R . .
C38 C 0.0091(4) 0.7197(4) 0.24222(17) 0.0385(12) Uani 1 1 d . . .
H38 H 0.0494 0.7204 0.2724 0.046 Uiso 1 1 calc R . .
C27 C 0.1121(4) 0.8017(4) 0.0304(2) 0.0471(14) Uani 1 1 d . . .
H27 H 0.1249 0.7659 -0.0002 0.056 Uiso 1 1 calc R A .
C31 C 0.1760(4) 1.1002(4) 0.0992(2) 0.0481(14) Uani 1 1 d . . .
H31A H 0.2372 1.0663 0.1004 0.072 Uiso 1 1 calc R . .
H31B H 0.1794 1.1635 0.1204 0.072 Uiso 1 1 calc R . .
H31C H 0.1572 1.1192 0.0638 0.072 Uiso 1 1 calc R . .
C28 C 0.1327(4) 0.9052(4) 0.0412(2) 0.0524(15) Uani 1 1 d . A .
H28 H 0.1618 0.9530 0.0194 0.063 Uiso 1 1 calc R . .
C44 C -0.2686(3) 0.6795(4) 0.1170(2) 0.0465(13) Uani 1 1 d . . .
H44A H -0.2601 0.6072 0.1289 0.070 Uiso 1 1 calc R . .
H44B H -0.3081 0.6801 0.0852 0.070 Uiso 1 1 calc R . .
H44C H -0.2985 0.7205 0.1431 0.070 Uiso 1 1 calc R . .
C32 C 0.1303(4) 1.0032(4) 0.1756(2) 0.0535(15) Uani 1 1 d . . .
H32A H 0.0817 0.9600 0.1898 0.080 Uiso 1 1 calc R . .
H32B H 0.1357 1.0694 0.1945 0.080 Uiso 1 1 calc R . .
H32C H 0.1900 0.9660 0.1789 0.080 Uiso 1 1 calc R . .
C33 C 0.0081(4) 1.0755(4) 0.1148(3) 0.0579(17) Uani 1 1 d . . .
H33A H -0.0095 1.0894 0.0787 0.087 Uiso 1 1 calc R . .
H33B H 0.0092 1.1414 0.1340 0.087 Uiso 1 1 calc R . .
H33C H -0.0374 1.0279 0.1288 0.087 Uiso 1 1 calc R . .
C41 C 0.2079(4) 0.6956(5) 0.2008(3) 0.0659(18) Uani 1 1 d . . .
H41A H 0.2026 0.7357 0.1689 0.099 Uiso 1 1 calc R . .
H41B H 0.2684 0.6600 0.2038 0.099 Uiso 1 1 calc R . .
H41C H 0.2027 0.7431 0.2299 0.099 Uiso 1 1 calc R . .
C42 C 0.1464(5) 0.5444(5) 0.2469(3) 0.0667(18) Uani 1 1 d . . .
H42A H 0.1517 0.5872 0.2780 0.100 Uiso 1 1 calc R . .
H42B H 0.2040 0.5045 0.2439 0.100 Uiso 1 1 calc R . .
H42C H 0.0938 0.4960 0.2487 0.100 Uiso 1 1 calc R . .
Al1 Al 0.50882(10) -0.04279(10) 0.12190(5) 0.0291(3) Uani 1 1 d . . .
N1 N 0.4856(2) 0.1073(3) 0.11444(12) 0.0209(7) Uani 1 1 d . A .
N2 N 0.4300(3) 0.3387(3) 0.09209(15) 0.0276(8) Uani 1 1 d . . .
C2 C 0.3997(3) 0.2481(3) 0.06872(16) 0.0244(9) Uani 1 1 d . A .
C1 C 0.4278(3) 0.1448(3) 0.07954(15) 0.0227(9) Uani 1 1 d . . .
H1 H 0.3994 0.0937 0.0573 0.027 Uiso 1 1 calc R A .
C10 C 0.5322(3) 0.1804(3) 0.14923(15) 0.0223(9) Uani 1 1 d . . .
C5 C 0.3840(3) 0.4212(3) 0.07222(18) 0.0322(10) Uani 1 1 d . A .
C15 C 0.4884(3) 0.2118(4) 0.19222(17) 0.0305(10) Uani 1 1 d . A .
C11 C 0.6202(3) 0.2152(3) 0.13809(17) 0.0299(10) Uani 1 1 d . A .
C19 C 0.6680(3) 0.1771(4) 0.09147(18) 0.0352(11) Uani 1 1 d . . .
H19 H 0.6371 0.1102 0.0802 0.042 Uiso 1 1 calc R A .
C3 C 0.3325(3) 0.2773(4) 0.03212(17) 0.0333(11) Uani 1 1 d . . .
H3 H 0.2988 0.2315 0.0092 0.040 Uiso 1 1 calc R A .
C14 C 0.5344(3) 0.2846(4) 0.22373(18) 0.0363(11) Uani 1 1 d . . .
H14 H 0.5066 0.3083 0.2536 0.044 Uiso 1 1 calc R A .
C16 C 0.3931(3) 0.1719(4) 0.20461(18) 0.0380(12) Uani 1 1 d . . .
H16 H 0.3730 0.1187 0.1782 0.046 Uiso 1 1 calc R A .
C12 C 0.6618(3) 0.2889(4) 0.1707(2) 0.0421(13) Uani 1 1 d . . .
H12 H 0.7212 0.3164 0.1638 0.051 Uiso 1 1 calc R A .
C18 C 0.3208(3) 0.2588(4) 0.2029(2) 0.0439(13) Uani 1 1 d . A .
H18A H 0.2614 0.2311 0.2136 0.066 Uiso 1 1 calc R . .
H18B H 0.3123 0.2860 0.1679 0.066 Uiso 1 1 calc R . .
H18C H 0.3420 0.3153 0.2261 0.066 Uiso 1 1 calc R . .
C6 C 0.4023(4) 0.5304(4) 0.0905(2) 0.0495(14) Uani 1 1 d . . .
C13 C 0.6186(4) 0.3224(4) 0.2123(2) 0.0462(14) Uani 1 1 d . A .
H13 H 0.6481 0.3736 0.2340 0.055 Uiso 1 1 calc R . .
C21 C 0.7709(4) 0.1535(5) 0.1026(2) 0.0518(15) Uani 1 1 d . A .
H21A H 0.7960 0.1204 0.0726 0.078 Uiso 1 1 calc R . .
H21B H 0.7785 0.1061 0.1320 0.078 Uiso 1 1 calc R . .
H21C H 0.8046 0.2188 0.1104 0.078 Uiso 1 1 calc R . .
C4 C 0.3222(3) 0.3843(4) 0.03428(19) 0.0377(12) Uani 1 1 d . A .
H4 H 0.2800 0.4253 0.0134 0.045 Uiso 1 1 calc R . .
C20 C 0.6557(4) 0.2532(5) 0.0475(2) 0.0584(16) Uani 1 1 d . A .
H20A H 0.5891 0.2640 0.0389 0.088 Uiso 1 1 calc R . .
H20B H 0.6852 0.2247 0.0177 0.088 Uiso 1 1 calc R . .
H20C H 0.6850 0.3201 0.0573 0.088 Uiso 1 1 calc R . .
C7 C 0.3201(5) 0.5996(4) 0.0759(3) 0.0627(18) Uani 1 1 d . B .
H7A H 0.2649 0.5735 0.0920 0.094 Uiso 1 1 calc R . .
H7B H 0.3085 0.5991 0.0386 0.094 Uiso 1 1 calc R . .
H7C H 0.3335 0.6712 0.0875 0.094 Uiso 1 1 calc R . .
C17 C 0.3968(4) 0.1191(5) 0.2562(2) 0.0568(16) Uani 1 1 d . A .
H17A H 0.4432 0.0629 0.2570 0.085 Uiso 1 1 calc R . .
H17B H 0.3355 0.0897 0.2623 0.085 Uiso 1 1 calc R . .
H17C H 0.4141 0.1705 0.2829 0.085 Uiso 1 1 calc R . .
C39 C 0.0363(3) 0.6672(3) 0.19972(16) 0.0283(10) Uani 1 1 d . . .
C23 C 0.605(2) -0.054(3) 0.1774(13) 0.0395(13) Uani 0.684(6) 1 d P A 2
H23A H 0.6614 -0.0174 0.1678 0.059 Uiso 0.684(6) 1 calc PR A 2
H23B H 0.6196 -0.1278 0.1839 0.059 Uiso 0.684(6) 1 calc PR A 2
H23C H 0.5827 -0.0220 0.2084 0.059 Uiso 0.684(6) 1 calc PR A 2
Cl1 Cl 0.3807(3) -0.1063(3) 0.14371(10) 0.0428(8) Uani 0.684(6) 1 d P A 2
C22 C 0.377(3) -0.103(3) 0.1299(13) 0.0428(8) Uani 0.316(6) 1 d P A 1
H22A H 0.3819 -0.1781 0.1368 0.064 Uiso 0.316(6) 1 calc PR A 1
H22B H 0.3387 -0.0911 0.0984 0.064 Uiso 0.316(6) 1 calc PR A 1
H22C H 0.3491 -0.0679 0.1585 0.064 Uiso 0.316(6) 1 calc PR A 1
Cl2 Cl 0.6120(13) -0.0561(16) 0.1801(7) 0.0395(13) Uani 0.316(6) 1 d P A 1
N3 N -0.0003(2) 0.6104(3) 0.11217(13) 0.0243(8) Uani 1 1 d . . .
N4 N 0.0660(3) 0.8385(3) 0.10627(15) 0.0263(8) Uani 1 1 d . . .
C24 C 0.541(3) -0.092(3) 0.0543(12) 0.0513(19) Uani 0.788(6) 1 d P A 2
H24A H 0.4886 -0.0813 0.0295 0.077 Uiso 0.788(6) 1 calc PR A 2
H24B H 0.5565 -0.1671 0.0562 0.077 Uiso 0.788(6) 1 calc PR A 2
H24C H 0.5956 -0.0533 0.0435 0.077 Uiso 0.788(6) 1 calc PR A 2
C46 C -0.095(2) 0.433(3) 0.1692(11) 0.043(2) Uani 0.788(6) 1 d P A 2
H46A H -0.1109 0.3583 0.1701 0.065 Uiso 0.788(6) 1 calc PR A 2
H46B H -0.1520 0.4746 0.1699 0.065 Uiso 0.788(6) 1 calc PR A 2
H46C H -0.0534 0.4502 0.1991 0.065 Uiso 0.788(6) 1 calc PR A 2
Cl3 Cl 0.546(2) -0.100(3) 0.0527(11) 0.0513(19) Uani 0.212(6) 1 d P A 1
Cl5 Cl -0.100(2) 0.426(2) 0.1750(10) 0.043(2) Uani 0.212(6) 1 d P A 1
Cl4 Cl -0.13327(9) 0.45766(10) 0.04276(5) 0.0444(3) Uani 1 1 d . A .
C34 C -0.0248(3) 0.6683(3) 0.15659(15) 0.0249(9) Uani 1 1 d . . .
C47 C 0.0789(4) 0.3855(4) 0.0943(3) 0.0576(17) Uani 1 1 d . A .
H47A H 0.1078 0.4166 0.0649 0.086 Uiso 1 1 calc R . .
H47B H 0.0630 0.3124 0.0868 0.086 Uiso 1 1 calc R . .
H47C H 0.1227 0.3887 0.1244 0.086 Uiso 1 1 calc R . .
C29 C 0.1035(3) 0.9264(3) 0.08900(18) 0.0325(11) Uani 1 1 d . A .
C8 C 0.4313(10) 0.5371(10) 0.1433(6) 0.062(2) Uani 0.564(12) 1 d P B 2
H8A H 0.4931 0.5053 0.1490 0.092 Uiso 0.564(12) 1 calc PR B 2
H8B H 0.3866 0.4998 0.1635 0.092 Uiso 0.564(12) 1 calc PR B 2
H8C H 0.4340 0.6107 0.1538 0.092 Uiso 0.564(12) 1 calc PR B 2
C9 C 0.4799(9) 0.5767(9) 0.0554(6) 0.062(2) Uani 0.564(12) 1 d P B 2
H9A H 0.4943 0.6489 0.0658 0.092 Uiso 0.564(12) 1 calc PR B 2
H9B H 0.4564 0.5757 0.0195 0.092 Uiso 0.564(12) 1 calc PR B 2
H9C H 0.5364 0.5340 0.0596 0.092 Uiso 0.564(12) 1 calc PR B 2
C8' C 0.3904(14) 0.5240(13) 0.1546(8) 0.062(2) Uani 0.436(12) 1 d P B 1
H8'1 H 0.4405 0.4808 0.1705 0.092 Uiso 0.436(12) 1 calc PR B 1
H8'2 H 0.3300 0.4928 0.1610 0.092 Uiso 0.436(12) 1 calc PR B 1
H8'3 H 0.3940 0.5946 0.1691 0.092 Uiso 0.436(12) 1 calc PR B 1
C9' C 0.4985(12) 0.5628(11) 0.0870(8) 0.062(2) Uani 0.436(12) 1 d P B 1
H9'1 H 0.5065 0.6339 0.1005 0.092 Uiso 0.436(12) 1 calc PR B 1
H9'2 H 0.5143 0.5615 0.0511 0.092 Uiso 0.436(12) 1 calc PR B 1
H9'3 H 0.5396 0.5149 0.1069 0.092 Uiso 0.436(12) 1 calc PR B 1
H2A H 0.047(3) 0.831(4) 0.1348(19) 0.032(14) Uiso 1 1 d . . .
H1A H 0.463(3) 0.344(3) 0.1175(16) 0.014(11) Uiso 1 1 d . . .

loop_
_atom_site_aniso_label
_atom_site_aniso_U_11
_atom_site_aniso_U_22
_atom_site_aniso_U_33
_atom_site_aniso_U_23
_atom_site_aniso_U_13
_atom_site_aniso_U_12
Al2 0.0326(8) 0.0204(7) 0.0407(8) 0.0007(6) -0.0035(6) -0.0048(6)
C25 0.025(2) 0.028(2) 0.022(2) -0.0064(18) 0.0061(18) -0.0007(18)
C26 0.035(3) 0.025(2) 0.029(2) -0.0035(19) 0.0082(19) -0.0018(19)
C30 0.037(3) 0.025(2) 0.050(3) -0.006(2) 0.010(2) -0.006(2)
C43 0.029(2) 0.036(3) 0.033(2) -0.006(2) 0.001(2) 0.002(2)
C35 0.029(2) 0.026(2) 0.034(2) -0.0032(19) 0.0123(19) -0.0044(19)
C36 0.033(3) 0.038(3) 0.037(3) -0.007(2) 0.011(2) -0.004(2)
C37 0.053(3) 0.040(3) 0.027(2) -0.009(2) 0.014(2) -0.007(2)
C40 0.042(3) 0.040(3) 0.039(3) -0.001(2) -0.010(2) 0.001(2)
C45 0.052(3) 0.041(3) 0.048(3) 0.002(3) -0.007(3) 0.002(3)
C38 0.051(3) 0.040(3) 0.024(2) -0.002(2) -0.001(2) -0.017(2)
C27 0.067(4) 0.037(3) 0.040(3) -0.006(2) 0.028(3) -0.013(3)
C31 0.042(3) 0.028(3) 0.075(4) -0.003(3) 0.009(3) -0.006(2)
C28 0.076(4) 0.033(3) 0.052(3) 0.001(2) 0.035(3) -0.015(3)
C44 0.033(3) 0.051(3) 0.055(3) -0.004(3) 0.002(2) -0.003(2)
C32 0.068(4) 0.037(3) 0.057(4) -0.012(3) 0.009(3) -0.004(3)
C33 0.039(3) 0.037(3) 0.098(5) -0.018(3) 0.012(3) 0.004(2)
C41 0.038(3) 0.059(4) 0.100(5) 0.004(4) -0.003(3) -0.001(3)
C42 0.060(4) 0.058(4) 0.079(5) 0.020(3) -0.020(3) 0.009(3)
Al1 0.0370(8) 0.0228(7) 0.0277(7) 0.0016(6) 0.0031(6) 0.0054(6)
N1 0.0215(18) 0.0201(17) 0.0214(17) -0.0015(14) 0.0030(14) -0.0012(14)
N2 0.026(2) 0.028(2) 0.027(2) 0.0009(17) -0.0085(17) 0.0015(16)
C2 0.022(2) 0.027(2) 0.024(2) -0.0013(18) 0.0012(17) 0.0009(18)
C1 0.026(2) 0.024(2) 0.019(2) -0.0051(17) 0.0048(17) -0.0017(18)
C10 0.023(2) 0.020(2) 0.023(2) 0.0006(17) -0.0011(17) 0.0029(17)
C5 0.031(2) 0.022(2) 0.044(3) 0.003(2) 0.001(2) 0.0037(19)
C15 0.033(3) 0.030(2) 0.029(2) 0.0004(19) 0.0001(19) 0.008(2)
C11 0.027(2) 0.027(2) 0.036(3) 0.006(2) -0.0001(19) 0.0047(19)
C19 0.033(3) 0.035(3) 0.039(3) 0.005(2) 0.014(2) -0.005(2)
C3 0.036(3) 0.030(2) 0.033(3) -0.004(2) -0.006(2) 0.001(2)
C14 0.036(3) 0.041(3) 0.031(3) -0.015(2) -0.003(2) 0.009(2)
C16 0.040(3) 0.043(3) 0.032(3) -0.008(2) 0.011(2) 0.000(2)
C12 0.024(2) 0.039(3) 0.063(3) -0.003(3) -0.006(2) -0.003(2)
C18 0.035(3) 0.055(3) 0.043(3) -0.012(3) 0.011(2) 0.002(2)
C6 0.049(3) 0.028(3) 0.070(4) -0.003(3) -0.011(3) 0.001(2)
C13 0.040(3) 0.041(3) 0.056(3) -0.021(3) -0.014(3) 0.007(2)
C21 0.041(3) 0.062(4) 0.054(3) 0.008(3) 0.012(3) 0.012(3)
C4 0.036(3) 0.033(3) 0.043(3) 0.010(2) -0.013(2) 0.009(2)
C20 0.039(3) 0.081(4) 0.056(4) 0.023(3) 0.015(3) 0.007(3)
C7 0.083(5) 0.030(3) 0.073(4) -0.003(3) -0.014(4) 0.017(3)
C17 0.067(4) 0.061(4) 0.045(3) 0.004(3) 0.025(3) 0.005(3)
C39 0.033(2) 0.024(2) 0.028(2) 0.0018(19) -0.0011(19) -0.0096(19)
C23 0.041(3) 0.0387(19) 0.038(2) 0.0071(15) -0.0066(16) 0.0079(18)
Cl1 0.0405(11) 0.0318(10) 0.057(2) 0.0077(15) 0.0095(15) -0.0080(7)
C22 0.0405(11) 0.0318(10) 0.057(2) 0.0077(15) 0.0095(15) -0.0080(7)
Cl2 0.041(3) 0.0387(19) 0.038(2) 0.0071(15) -0.0066(16) 0.0079(18)
N3 0.0246(19) 0.0197(18) 0.0285(19) 0.0017(15) 0.0003(15) -0.0023(15)
N4 0.031(2) 0.0234(19) 0.026(2) -0.0019(16) 0.0101(17) -0.0034(16)
C24 0.080(4) 0.041(4) 0.033(2) -0.009(2) 0.009(2) 0.017(3)
C46 0.056(3) 0.042(4) 0.032(5) 0.015(3) 0.002(3) -0.022(2)
Cl3 0.080(4) 0.041(4) 0.033(2) -0.009(2) 0.009(2) 0.017(3)
Cl5 0.056(3) 0.042(4) 0.032(5) 0.015(3) 0.002(3) -0.022(2)
Cl4 0.0526(8) 0.0394(7) 0.0395(7) -0.0115(6) -0.0106(6) -0.0039(6)
C34 0.032(2) 0.022(2) 0.021(2) -0.0001(17) 0.0053(18) -0.0104(18)
C47 0.040(3) 0.025(3) 0.110(5) 0.000(3) 0.021(3) 0.007(2)
C29 0.032(2) 0.024(2) 0.043(3) 0.001(2) 0.011(2) -0.0027(19)
C8 0.066(6) 0.033(3) 0.084(6) -0.007(4) -0.008(5) -0.006(3)
C9 0.066(6) 0.033(3) 0.084(6) -0.007(4) -0.008(5) -0.006(3)
C8' 0.066(6) 0.033(3) 0.084(6) -0.007(4) -0.008(5) -0.006(3)
C9' 0.066(6) 0.033(3) 0.084(6) -0.007(4) -0.008(5) -0.006(3)

loop_
_atom_type_symbol
_atom_type_description
_atom_type_scat_dispersion_real
_atom_type_scat_dispersion_imag
_atom_type_scat_source
C C 0.0033 0.0016 'International Tables Vol C Tables 4.2.6.8 and 6.1.1.4'
H H 0.0000 0.0000 'International Tables Vol C Tables 4.2.6.8 and 6.1.1.4'
Al Al 0.0645 0.0514 'International Tables Vol C Tables 4.2.6.8 and 6.1.1.4'
Cl Cl 0.1484 0.1585 'International Tables Vol C Tables 4.2.6.8 and 6.1.1.4'
N N 0.0061 0.0033 'International Tables Vol C Tables 4.2.6.8 and 6.1.1.4'

loop_
_geom_angle_atom_site_label_1
_geom_angle_atom_site_label_2
_geom_angle_atom_site_label_3
_geom_angle
C46 Al2 C47 118.8(11)
C46 Al2 N3 105.5(11)
C47 Al2 N3 107.4(2)
C46 Al2 Cl5 1(2)
C47 Al2 Cl5 117.7(9)
N3 Al2 Cl5 106.8(9)
C46 Al2 Cl4 109.7(10)
C47 Al2 Cl4 111.1(2)
N3 Al2 Cl4 102.89(12)
Cl5 Al2 Cl4 109.9(9)
N3 C25 C26 130.6(4)
N3 C25 H25 114.7
C26 C25 H25 114.7
C27 C26 N4 106.0(4)
C27 C26 C25 126.5(4)
N4 C26 C25 127.5(4)
C29 C30 C32 110.8(4)
C29 C30 C31 109.4(4)
C32 C30 C31 109.0(4)
C29 C30 C33 109.3(4)
C32 C30 C33 108.7(5)
C31 C30 C33 109.6(4)
C35 C43 C44 111.2(4)
C35 C43 C45 110.6(4)
C44 C43 C45 110.5(4)
C35 C43 H43 108.1
C44 C43 H43 108.1
C45 C43 H43 108.1
C36 C35 C34 117.4(4)
C36 C35 C43 119.5(4)
C34 C35 C43 123.1(4)
C37 C36 C35 121.5(5)
C37 C36 H36 119.3
C35 C36 H36 119.3
C36 C37 C38 119.9(4)
C36 C37 H37 120.1
C38 C37 H37 120.1
C39 C40 C41 110.9(4)
C39 C40 C42 111.6(5)
C41 C40 C42 109.0(5)
C39 C40 H40 108.4
C41 C40 H40 108.4
C42 C40 H40 108.4
C43 C45 H45A 109.5
C43 C45 H45B 109.5
H45A C45 H45B 109.5
C43 C45 H45C 109.5
H45A C45 H45C 109.5
H45B C45 H45C 109.5
C39 C38 C37 121.5(5)
C39 C38 H38 119.3
C37 C38 H38 119.3
C26 C27 C28 108.5(4)
C26 C27 H27 125.8
C28 C27 H27 125.8
C30 C31 H31A 109.5
C30 C31 H31B 109.5
H31A C31 H31B 109.5
C30 C31 H31C 109.5
H31A C31 H31C 109.5
H31B C31 H31C 109.5
C29 C28 C27 107.6(4)
C29 C28 H28 126.2
C27 C28 H28 126.2
C43 C44 H44A 109.5
C43 C44 H44B 109.5
H44A C44 H44B 109.5
C43 C44 H44C 109.5
H44A C44 H44C 109.5
H44B C44 H44C 109.5
C30 C32 H32A 109.5
C30 C32 H32B 109.5
H32A C32 H32B 109.5
C30 C32 H32C 109.5
H32A C32 H32C 109.5
H32B C32 H32C 109.5
C30 C33 H33A 109.5
C30 C33 H33B 109.5
H33A C33 H33B 109.5
C30 C33 H33C 109.5
H33A C33 H33C 109.5
H33B C33 H33C 109.5
C40 C41 H41A 109.5
C40 C41 H41B 109.5
H41A C41 H41B 109.5
C40 C41 H41C 109.5
H41A C41 H41C 109.5
H41B C41 H41C 109.5
C40 C42 H42A 109.5
C40 C42 H42B 109.5
H42A C42 H42B 109.5
C40 C42 H42C 109.5
H42A C42 H42C 109.5
H42B C42 H42C 109.5
C23 Al1 N1 104.8(12)
C23 Al1 C24 116.8(16)
N1 Al1 C24 106.0(11)
C23 Al1 Cl3 115.1(15)
N1 Al1 Cl3 108.1(10)
C24 Al1 Cl3 2(2)
C23 Al1 C22 120.7(15)
N1 Al1 C22 102.9(13)
C24 Al1 C22 104.0(15)
Cl3 Al1 C22 104.2(15)
C23 Al1 Cl2 0.8(17)
N1 Al1 Cl2 105.3(6)
C24 Al1 Cl2 116.0(12)
Cl3 Al1 Cl2 114.3(11)
C22 Al1 Cl2 121.0(12)
C23 Al1 Cl1 111.1(11)
N1 Al1 Cl1 104.85(16)
C24 Al1 Cl1 112.2(11)
Cl3 Al1 Cl1 112.1(10)
C22 Al1 Cl1 9.8(10)
Cl2 Al1 Cl1 111.4(6)
C1 N1 C10 117.5(3)
C1 N1 Al1 122.3(3)
C10 N1 Al1 120.2(3)
C5 N2 C2 111.0(4)
C5 N2 H1A 121(3)
C2 N2 H1A 127(3)
N2 C2 C3 105.9(4)
N2 C2 C1 128.7(4)
C3 C2 C1 125.4(4)
N1 C1 C2 131.1(4)
N1 C1 H1 114.5
C2 C1 H1 114.5
C15 C10 C11 122.9(4)
C15 C10 N1 119.1(4)
C11 C10 N1 118.0(4)
N2 C5 C4 107.1(4)
N2 C5 C6 122.7(4)
C4 C5 C6 130.2(4)
C10 C15 C14 117.2(4)
C10 C15 C16 122.6(4)
C14 C15 C16 120.2(4)
C12 C11 C10 117.0(4)
C12 C11 C19 121.0(4)
C10 C11 C19 122.0(4)
C20 C19 C11 111.7(4)
C20 C19 C21 110.0(4)
C11 C19 C21 113.1(4)
C20 C19 H19 107.2
C11 C19 H19 107.2
C21 C19 H19 107.2
C2 C3 C4 108.4(4)
C2 C3 H3 125.8
C4 C3 H3 125.8
C13 C14 C15 120.6(4)
C13 C14 H14 119.7
C15 C14 H14 119.7
C17 C16 C15 111.0(4)
C17 C16 C18 109.9(4)
C15 C16 C18 111.9(4)
C17 C16 H16 107.9
C15 C16 H16 107.9
C18 C16 H16 107.9
C13 C12 C11 120.6(5)
C13 C12 H12 119.7
C11 C12 H12 119.7
C16 C18 H18A 109.5
C16 C18 H18B 109.5
H18A C18 H18B 109.5
C16 C18 H18C 109.5
H18A C18 H18C 109.5
H18B C18 H18C 109.5
C8 C6 C9' 79.7(9)
C8 C6 C5 113.8(7)
C9' C6 C5 113.3(7)
C8 C6 C7 113.0(7)
C9' C6 C7 123.5(8)
C5 C6 C7 110.3(5)
C8 C6 C9 111.2(8)
C9' C6 C9 32.7(7)
C5 C6 C9 106.1(6)
C7 C6 C9 101.5(6)
C8 C6 C8' 23.6(7)
C9' C6 C8' 103.2(10)
C5 C6 C8' 104.2(7)
C7 C6 C8' 99.0(8)
C9 C6 C8' 134.4(8)
C14 C13 C12 121.7(5)
C14 C13 H13 119.2
C12 C13 H13 119.2
C19 C21 H21A 109.5
C19 C21 H21B 109.5
H21A C21 H21B 109.5
C19 C21 H21C 109.5
H21A C21 H21C 109.5
H21B C21 H21C 109.5
C5 C4 C3 107.6(4)
C5 C4 H4 126.2
C3 C4 H4 126.2
C19 C20 H20A 109.5
C19 C20 H20B 109.5
H20A C20 H20B 109.5
C19 C20 H20C 109.5
H20A C20 H20C 109.5
H20B C20 H20C 109.5
C6 C7 H7A 109.5
C6 C7 H7B 109.5
H7A C7 H7B 109.5
C6 C7 H7C 109.5
H7A C7 H7C 109.5
H7B C7 H7C 109.5
C16 C17 H17A 109.5
C16 C17 H17B 109.5
H17A C17 H17B 109.5
C16 C17 H17C 109.5
H17A C17 H17C 109.5
H17B C17 H17C 109.5
C38 C39 C34 117.2(4)
C38 C39 C40 120.1(4)
C34 C39 C40 122.7(4)
Al1 C23 H23A 109.5
Al1 C23 H23B 109.5
H23A C23 H23B 109.5
Al1 C23 H23C 109.5
H23A C23 H23C 109.5
H23B C23 H23C 109.5
Al1 C22 H22A 109.5
Al1 C22 H22B 109.5
Al1 C22 H22C 109.5
C25 N3 C34 120.5(3)
C25 N3 Al2 121.1(3)
C34 N3 Al2 118.3(3)
C29 N4 C26 110.8(4)
C29 N4 H2A 125(3)
C26 N4 H2A 124(3)
Al1 C24 H24A 109.5
Al1 C24 H24B 109.5
H24A C24 H24B 109.5
Al1 C24 H24C 109.5
H24A C24 H24C 109.5
H24B C24 H24C 109.5
Al2 C46 H46A 109.5
Al2 C46 H46B 109.5
H46A C46 H46B 109.5
Al2 C46 H46C 109.5
H46A C46 H46C 109.5
H46B C46 H46C 109.5
C39 C34 C35 122.6(4)
C39 C34 N3 118.6(4)
C35 C34 N3 118.8(4)
Al2 C47 H47A 109.5
Al2 C47 H47B 109.5
H47A C47 H47B 109.5
Al2 C47 H47C 109.5
H47A C47 H47C 109.5
H47B C47 H47C 109.5
N4 C29 C28 107.1(4)
N4 C29 C30 121.4(4)
C28 C29 C30 131.4(4)
C6 C8 H8A 109.5
C6 C8 H8B 109.5
H8A C8 H8B 109.5
C6 C8 H8C 109.5
H8A C8 H8C 109.5
H8B C8 H8C 109.5
C6 C9 H9A 109.5
C6 C9 H9B 109.5
H9A C9 H9B 109.5
C6 C9 H9C 109.5
H9A C9 H9C 109.5
H9B C9 H9C 109.5
C6 C8' H8'1 109.5
C6 C8' H8'2 109.5
C6 C8' H8'3 109.5
C6 C9' H9'1 109.5
C6 C9' H9'2 109.5
C6 C9' H9'3 109.5

loop_
_geom_bond_atom_site_label_1
_geom_bond_atom_site_label_2
_geom_bond_distance
Al2 C46 1.92(3)
Al2 C47 1.944(5)
Al2 N3 1.948(4)
Al2 Cl5 2.10(3)
Al2 Cl4 2.1616(19)
C25 N3 1.288(5)
C25 C26 1.400(6)
C25 H25 0.9500
C26 C27 1.364(6)
C26 N4 1.370(6)
C30 C29 1.495(6)
C30 C32 1.520(7)
C30 C31 1.521(7)
C30 C33 1.528(7)
C43 C35 1.511(6)
C43 C44 1.514(7)
C43 C45 1.518(7)
C43 H43 1.0000
C35 C36 1.377(6)
C35 C34 1.392(6)
C36 C37 1.363(7)
C36 H36 0.9500
C37 C38 1.377(7)
C37 H37 0.9500
C40 C39 1.508(7)
C40 C41 1.517(8)
C40 C42 1.518(7)
C40 H40 1.0000
C45 H45A 0.9800
C45 H45B 0.9800
C45 H45C 0.9800
C38 C39 1.376(6)
C38 H38 0.9500
C27 C28 1.380(7)
C27 H27 0.9500
C31 H31A 0.9800
C31 H31B 0.9800
C31 H31C 0.9800
C28 C29 1.372(7)
C28 H28 0.9500
C44 H44A 0.9800
C44 H44B 0.9800
C44 H44C 0.9800
C32 H32A 0.9800
C32 H32B 0.9800
C32 H32C 0.9800
C33 H33A 0.9800
C33 H33B 0.9800
C33 H33C 0.9800
C41 H41A 0.9800
C41 H41B 0.9800
C41 H41C 0.9800
C42 H42A 0.9800
C42 H42B 0.9800
C42 H42C 0.9800
Al1 C23 1.95(3)
Al1 N1 1.954(4)
Al1 C24 1.96(3)
Al1 Cl3 2.05(3)
Al1 C22 2.06(4)
Al1 Cl2 2.069(17)
Al1 Cl1 2.122(4)
N1 C1 1.290(5)
N1 C10 1.441(5)
N2 C5 1.333(6)
N2 C2 1.369(6)
N2 H1A 0.79(4)
C2 C3 1.371(6)
C2 C1 1.405(6)
C1 H1 0.9500
C10 C15 1.382(6)
C10 C11 1.389(6)
C5 C4 1.376(7)
C5 C6 1.494(7)
C15 C14 1.385(6)
C15 C16 1.516(7)
C11 C12 1.383(7)
C11 C19 1.517(6)
C19 C20 1.509(7)
C19 C21 1.521(7)
C19 H19 1.0000
C3 C4 1.377(7)
C3 H3 0.9500
C14 C13 1.353(7)
C14 H14 0.9500
C16 C17 1.509(7)
C16 C18 1.520(7)
C16 H16 1.0000
C12 C13 1.357(7)
C12 H12 0.9500
C18 H18A 0.9800
C18 H18B 0.9800
C18 H18C 0.9800
C6 C8 1.423(16)
C6 C9' 1.453(17)
C6 C7 1.506(8)
C6 C9 1.601(14)
C6 C8' 1.70(2)
C13 H13 0.9500
C21 H21A 0.9800
C21 H21B 0.9800
C21 H21C 0.9800
C4 H4 0.9500
C20 H20A 0.9800
C20 H20B 0.9800
C20 H20C 0.9800
C7 H7A 0.9800
C7 H7B 0.9800
C7 H7C 0.9800
C17 H17A 0.9800
C17 H17B 0.9800
C17 H17C 0.9800
C39 C34 1.388(6)
C23 H23A 0.9800
C23 H23B 0.9800
C23 H23C 0.9800
C22 H22A 0.9800
C22 H22B 0.9800
C22 H22C 0.9800
N3 C34 1.440(5)
N4 C29 1.336(6)
N4 H2A 0.82(5)
C24 H24A 0.9800
C24 H24B 0.9800
C24 H24C 0.9800
C46 H46A 0.9800
C46 H46B 0.9800
C46 H46C 0.9800
C47 H47A 0.9800
C47 H47B 0.9800
C47 H47C 0.9800
C8 H8A 0.9800
C8 H8B 0.9800
C8 H8C 0.9800
C9 H9A 0.9800
C9 H9B 0.9800
C9 H9C 0.9800
C8' H8'1 0.9800
C8' H8'2 0.9800
C8' H8'3 0.9800
C9' H9'1 0.9800
C9' H9'2 0.9800
C9' H9'3 0.9800

loop_
_geom_torsion_atom_site_label_1
_geom_torsion_atom_site_label_2
_geom_torsion_atom_site_label_3
_geom_torsion_atom_site_label_4
_geom_torsion
N3 C25 C26 C27 -179.1(5)
N3 C25 C26 N4 2.2(8)
C44 C43 C35 C36 -61.3(6)
C45 C43 C35 C36 61.9(6)
C44 C43 C35 C34 120.1(5)
C45 C43 C35 C34 -116.7(5)
C34 C35 C36 C37 0.1(7)
C43 C35 C36 C37 -178.5(4)
C35 C36 C37 C38 1.1(7)
C36 C37 C38 C39 -1.2(7)
N4 C26 C27 C28 0.2(6)
C25 C26 C27 C28 -178.8(5)
C26 C27 C28 C29 0.2(7)
C23 Al1 N1 C1 177.3(12)
C24 Al1 N1 C1 53.2(12)
Cl3 Al1 N1 C1 54.1(11)
C22 Al1 N1 C1 -55.8(11)
Cl2 Al1 N1 C1 176.6(6)
Cl1 Al1 N1 C1 -65.7(3)
C23 Al1 N1 C10 -4.1(12)
C24 Al1 N1 C10 -128.2(12)
Cl3 Al1 N1 C10 -127.3(11)
C22 Al1 N1 C10 122.9(11)
Cl2 Al1 N1 C10 -4.7(6)
Cl1 Al1 N1 C10 113.0(3)
C5 N2 C2 C3 0.9(5)
C5 N2 C2 C1 -177.6(4)
C10 N1 C1 C2 -0.6(6)
Al1 N1 C1 C2 178.1(3)
N2 C2 C1 N1 2.6(8)
C3 C2 C1 N1 -175.5(4)
C1 N1 C10 C15 85.5(5)
Al1 N1 C10 C15 -93.2(4)
C1 N1 C10 C11 -95.3(5)
Al1 N1 C10 C11 86.0(4)
C2 N2 C5 C4 -0.6(5)
C2 N2 C5 C6 179.8(5)
C11 C10 C15 C14 2.8(6)
N1 C10 C15 C14 -178.0(4)
C11 C10 C15 C16 -178.8(4)
N1 C10 C15 C16 0.4(6)
C15 C10 C11 C12 -3.7(6)
N1 C10 C11 C12 177.1(4)
C15 C10 C11 C19 178.2(4)
N1 C10 C11 C19 -1.0(6)
C12 C11 C19 C20 -80.4(6)
C10 C11 C19 C20 97.6(5)
C12 C11 C19 C21 44.3(6)
C10 C11 C19 C21 -137.6(5)
N2 C2 C3 C4 -0.8(5)
C1 C2 C3 C4 177.7(4)
C10 C15 C14 C13 -0.1(7)
C16 C15 C14 C13 -178.5(5)
C10 C15 C16 C17 121.7(5)
C14 C15 C16 C17 -59.9(6)
C10 C15 C16 C18 -115.1(5)
C14 C15 C16 C18 63.3(6)
C10 C11 C12 C13 1.9(7)
C19 C11 C12 C13 -179.9(5)
N2 C5 C6 C8 -31.1(10)
C4 C5 C6 C8 149.3(8)
N2 C5 C6 C9' 57.5(11)
C4 C5 C6 C9' -122.1(10)
N2 C5 C6 C7 -159.4(5)
C4 C5 C6 C7 21.1(8)
N2 C5 C6 C9 91.4(8)
C4 C5 C6 C9 -88.1(8)
N2 C5 C6 C8' -54.0(9)
C4 C5 C6 C8' 126.4(9)
C15 C14 C13 C12 -1.6(8)
C11 C12 C13 C14 0.6(8)
N2 C5 C4 C3 0.1(6)
C6 C5 C4 C3 179.7(5)
C2 C3 C4 C5 0.5(6)
C37 C38 C39 C34 0.0(7)
C37 C38 C39 C40 177.9(4)
C41 C40 C39 C38 -70.6(6)
C42 C40 C39 C38 51.1(6)
C41 C40 C39 C34 107.1(5)
C42 C40 C39 C34 -131.2(5)
C26 C25 N3 C34 2.3(7)
C26 C25 N3 Al2 -179.5(4)
C46 Al2 N3 C25 -178.2(11)
C47 Al2 N3 C25 54.2(4)
Cl5 Al2 N3 C25 -178.8(9)
Cl4 Al2 N3 C25 -63.1(3)
C46 Al2 N3 C34 0.0(11)
C47 Al2 N3 C34 -127.6(4)
Cl5 Al2 N3 C34 -0.6(9)
Cl4 Al2 N3 C34 115.1(3)
C27 C26 N4 C29 -0.4(6)
C25 C26 N4 C29 178.5(5)
C38 C39 C34 C35 1.3(6)
C40 C39 C34 C35 -176.5(4)
C38 C39 C34 N3 -177.3(4)
C40 C39 C34 N3 4.9(6)
C36 C35 C34 C39 -1.3(6)
C43 C35 C34 C39 177.3(4)
C36 C35 C34 N3 177.2(4)
C43 C35 C34 N3 -4.1(6)
C25 N3 C34 C39 -95.4(5)
Al2 N3 C34 C39 86.4(4)
C25 N3 C34 C35 86.0(5)
Al2 N3 C34 C35 -92.2(4)
C26 N4 C29 C28 0.5(6)
C26 N4 C29 C30 178.1(4)
C27 C28 C29 N4 -0.4(7)
C27 C28 C29 C30 -177.6(5)
C32 C30 C29 N4 42.4(6)
C31 C30 C29 N4 162.6(5)
C33 C30 C29 N4 -77.4(6)
C32 C30 C29 C28 -140.6(6)
C31 C30 C29 C28 -20.5(8)
C33 C30 C29 C28 99.5(7)
